data_4342522
loop_
_publ_author_name
'Thu\'ery, Pierre'
'Rivi\`ere, Eric'
'Harrowfield, Jack'

_publ_section_title
;
 Uranyl and uranyl-3d block cation complexes with
 1,3-adamantanedicarboxylate: crystal structures, luminescence, and
 magnetic properties.
;
_journal_issue 6
_journal_name_full 'Inorganic chemistry'
_journal_page_first 2838
_journal_page_last 2850
_journal_paper_doi 10.1021/ic503004j
_journal_volume 54
_journal_year 2015
_chemical_formula_sum 'C66 H72 N6 Ni O25 U4'
_chemical_formula_weight 2360.13
_space_group_IT_number 2
_symmetry_cell_setting triclinic
_symmetry_space_group_name_Hall '-P 1'
_symmetry_space_group_name_H-M 'P -1'
_atom_sites_solution_hydrogens geom
_atom_sites_solution_primary direct
_atom_sites_solution_secondary difmap
_audit_creation_method SHELXL-97
_cell_angle_alpha 102.9388(17)
_cell_angle_beta 97.3018(15)
_cell_angle_gamma 114.3083(16)
_cell_formula_units_Z 2
_cell_length_a 14.0975(5)
_cell_length_b 14.5802(3)
_cell_length_c 20.5052(7)
_cell_measurement_reflns_used 216111
_cell_measurement_temperature 150(2)
_cell_measurement_theta_max 28.70
_cell_measurement_theta_min 2.92
_cell_volume 3627.7(2)
_computing_cell_refinement 'HKL2000 (Otwinowski & Minor, 1997)'
_computing_data_collection 'COLLECT (Nonius, 1998)'
_computing_data_reduction 'HKL2000 (Otwinowski & Minor, 1997)'
_computing_molecular_graphics 'SHELXTL (Sheldrick, 2008)'
_computing_publication_material 'SHELXTL (Sheldrick, 2008); PLATON (Spek, 2003)'
_computing_structure_refinement 'SHELXL-97 (Sheldrick, 2008)'
_computing_structure_solution 'SHELXT (Sheldrick, 2014)'
_diffrn_ambient_temperature 150(2)
_diffrn_measured_fraction_theta_full 0.998
_diffrn_measured_fraction_theta_max 0.998
_diffrn_measurement_device_type 'Nonius Kappa-CCD area-detector diffractometer'
_diffrn_measurement_method '2 \f and 14 \w scans with 2\% steps (758 frames)'
_diffrn_radiation_monochromator graphite
_diffrn_radiation_source 'fine-focus sealed tube'
_diffrn_radiation_type MoK\a
_diffrn_radiation_wavelength 0.71073
_diffrn_reflns_av_R_equivalents 0.0560
_diffrn_reflns_av_unetI/netI 0.0638
_diffrn_reflns_limit_h_max 19
_diffrn_reflns_limit_h_min -19
_diffrn_reflns_limit_k_max 19
_diffrn_reflns_limit_k_min -19
_diffrn_reflns_limit_l_max 27
_diffrn_reflns_limit_l_min -27
_diffrn_reflns_number 216111
_diffrn_reflns_theta_full 28.70
_diffrn_reflns_theta_max 28.70
_diffrn_reflns_theta_min 2.92
_diffrn_standards_decay_% 0
_diffrn_standards_interval_time 0
_diffrn_standards_number 0
_exptl_absorpt_coefficient_mu 9.235
_exptl_absorpt_correction_T_max 0.524
_exptl_absorpt_correction_T_min 0.375
_exptl_absorpt_correction_type multi-scan
_exptl_absorpt_process_details 'SCALEPACK (Otwinowski & Minor, 1997)'
_exptl_crystal_colour 'translucent light orange'
_exptl_crystal_density_diffrn 2.161
_exptl_crystal_density_method 'not measured'
_exptl_crystal_description platelet
_exptl_crystal_F_000 2212
_exptl_crystal_size_max 0.16
_exptl_crystal_size_mid 0.14
_exptl_crystal_size_min 0.07
_refine_diff_density_max 1.804
_refine_diff_density_min -1.657
_refine_diff_density_rms 0.159
_refine_ls_extinction_method none
_refine_ls_goodness_of_fit_ref 1.037
_refine_ls_hydrogen_treatment constr
_refine_ls_matrix_type full
_refine_ls_number_parameters 946
_refine_ls_number_reflns 18707
_refine_ls_number_restraints 18
_refine_ls_restrained_S_all 1.038
_refine_ls_R_factor_all 0.0386
_refine_ls_R_factor_gt 0.0275
_refine_ls_shift/su_max 0.002
_refine_ls_shift/su_mean 0.000
_refine_ls_structure_factor_coef Fsqd
_refine_ls_weighting_details 'calc w=1/[\s^2^(Fo^2^)+(0.0270P)^2^] where P=(Fo^2^+2Fc^2^)/3'
_refine_ls_weighting_scheme calc
_refine_ls_wR_factor_gt 0.0676
_refine_ls_wR_factor_ref 0.0705
_reflns_number_gt 15588
_reflns_number_total 18707
_reflns_threshold_expression >2sigma(I)
_cod_data_source_file ic503004j_si_002.cif
_cod_data_source_block 7
_cod_depositor_comments 'Adding full bibliography for 4342516--4342524.cif.'
_cod_database_code 4342522

loop_
_symmetry_equiv_pos_as_xyz
'x, y, z'
'-x, -y, -z'

loop_
_atom_site_label
_atom_site_type_symbol
_atom_site_fract_x
_atom_site_fract_y
_atom_site_fract_z
_atom_site_U_iso_or_equiv
_atom_site_adp_type
_atom_site_occupancy
_atom_site_symmetry_multiplicity
_atom_site_calc_flag
_atom_site_refinement_flags
U1 U 0.140213(12) 0.096142(11) 0.526226(7) 0.01745(4) Uani 1 1 d .
U2 U 0.099846(12) -0.179686(12) 0.527136(8) 0.01965(4) Uani 1 1 d .
U3 U 0.475665(12) -0.068205(11) 0.909295(7) 0.01833(4) Uani 1 1 d .
U4 U 0.482590(12) -0.798468(12) 0.937967(7) 0.01899(4) Uani 1 1 d .
Ni1 Ni 0.06651(4) 0.26236(5) 0.18394(3) 0.02693(13) Uani 1 1 d .
O1 O 0.1306(2) 0.1459(2) 0.61198(14) 0.0261(7) Uani 1 1 d .
O2 O 0.1592(2) 0.0507(2) 0.44299(15) 0.0261(7) Uani 1 1 d .
O3 O 0.0735(3) -0.1825(2) 0.60894(16) 0.0321(7) Uani 1 1 d .
O4 O 0.1293(2) -0.1835(2) 0.44525(15) 0.0268(7) Uani 1 1 d .
O5 O 0.3365(2) -0.1019(2) 0.89332(15) 0.0293(7) Uani 1 1 d .
O6 O 0.6145(2) -0.0351(2) 0.91689(15) 0.0272(7) Uani 1 1 d .
O7 O 0.3420(2) -0.8758(2) 0.92436(15) 0.0283(7) Uani 1 1 d .
O8 O 0.6219(2) -0.7155(3) 0.95130(17) 0.0340(8) Uani 1 1 d .
O9 O 0.2424(2) 0.0027(2) 0.57334(14) 0.0228(6) Uani 1 1 d .
O10 O 0.3355(2) 0.1671(2) 0.57677(16) 0.0293(7) Uani 1 1 d .
O11 O 0.4917(2) 0.0699(2) 0.84530(13) 0.0231(6) Uani 1 1 d .
O12 O 0.4677(3) -0.0845(2) 0.78591(14) 0.0324(8) Uani 1 1 d .
O13 O 0.2114(2) 0.2675(2) 0.51235(17) 0.0290(7) Uani 1 1 d .
O14 O 0.0780(2) 0.3082(2) 0.52606(16) 0.0259(7) Uani 1 1 d .
O15 O 0.2571(2) 0.7885(2) 0.55892(17) 0.0323(7) Uani 1 1 d .
O16 O 0.0999(2) 0.6508(2) 0.51083(18) 0.0330(8) Uani 1 1 d .
O17 O 0.4200(3) -0.2530(2) 0.86578(16) 0.0362(8) Uani 1 1 d .
O18 O 0.5078(3) -0.2844(2) 0.94811(15) 0.0341(8) Uani 1 1 d .
O19 O 0.4492(3) -0.6475(3) 0.93305(15) 0.0363(8) Uani 1 1 d .
O20 O 0.4414(3) -0.7482(2) 0.83387(15) 0.0301(7) Uani 1 1 d .
O21 O 0.0250(2) -0.0723(2) 0.51827(14) 0.0194(6) Uani 1 1 d .
O22 O 0.4838(2) -0.0909(2) 1.01495(13) 0.0207(6) Uani 1 1 d .
O23 O 0.0266(4) -0.1845(4) 0.3130(2) 0.0878(17) Uani 1 1 d .
H23A H 0.0053 -0.1559 0.3525 0.105 Uiso 1 1 d R
H23B H 0.0789 -0.1939 0.3330 0.105 Uiso 1 1 d R
O24 O 0.9138(6) 0.2027(8) 0.8076(3) 0.074(3) Uani 0.50 1 d P
O25 O 0.2832(6) -0.6625(6) 0.9930(3) 0.0450(19) Uani 0.50 1 d P
O26 O 0.7667(8) 0.0041(8) 0.8216(5) 0.026(2) Uani 0.30 1 d PU
O27 O 1.0194(9) 0.4823(9) 0.9842(5) 0.059(3) Uani 0.40 1 d PU
O28 O 1.0877(10) 0.3521(11) 0.9248(6) 0.053(3) Uani 0.30 1 d PU
N1 N 0.0321(3) 0.3669(3) 0.25324(18) 0.0296(9) Uani 1 1 d .
N2 N 0.1610(3) 0.4091(3) 0.1695(2) 0.0361(10) Uani 1 1 d .
N3 N -0.0535(3) 0.2435(3) 0.10284(18) 0.0270(8) Uani 1 1 d .
N4 N 0.0953(3) 0.1757(3) 0.0991(2) 0.0345(10) Uani 1 1 d .
N5 N -0.0260(3) 0.1328(3) 0.21300(18) 0.0260(8) Uani 1 1 d .
N6 N 0.1828(3) 0.2574(3) 0.25480(18) 0.0265(8) Uani 1 1 d .
C1 C 0.4326(3) 0.0885(3) 0.62828(19) 0.0180(8) Uani 1 1 d .
C2 C 0.4125(3) 0.0493(3) 0.69133(19) 0.0170(8) Uani 1 1 d .
H2A H 0.3936 0.0967 0.7238 0.020 Uiso 1 1 calc R
H2B H 0.3515 -0.0226 0.6762 0.020 Uiso 1 1 calc R
C3 C 0.5130(3) 0.0476(3) 0.72764(19) 0.0194(8) Uani 1 1 d .
C4 C 0.6071(3) 0.1604(4) 0.7516(2) 0.0256(9) Uani 1 1 d .
H4A H 0.5894 0.2086 0.7841 0.031 Uiso 1 1 calc R
H4B H 0.6725 0.1603 0.7758 0.031 Uiso 1 1 calc R
C5 C 0.6278(3) 0.1987(4) 0.6886(2) 0.0253(9) Uani 1 1 d .
H5 H 0.6891 0.2716 0.7041 0.030 Uiso 1 1 calc R
C6 C 0.5275(3) 0.2007(3) 0.6525(2) 0.0210(9) Uani 1 1 d .
H6A H 0.5409 0.2268 0.6123 0.025 Uiso 1 1 calc R
H6B H 0.5098 0.2494 0.6847 0.025 Uiso 1 1 calc R
C7 C 0.4627(3) 0.0153(3) 0.5779(2) 0.0227(9) Uani 1 1 d .
H7A H 0.4021 -0.0570 0.5609 0.027 Uiso 1 1 calc R
H7B H 0.4764 0.0411 0.5376 0.027 Uiso 1 1 calc R
C8 C 0.5632(3) 0.0125(4) 0.6140(2) 0.0259(10) Uani 1 1 d .
H8 H 0.5815 -0.0359 0.5810 0.031 Uiso 1 1 calc R
C9 C 0.5407(4) -0.0279(4) 0.6761(2) 0.0260(10) Uani 1 1 d .
H9A H 0.6047 -0.0312 0.6994 0.031 Uiso 1 1 calc R
H9B H 0.4800 -0.1001 0.6602 0.031 Uiso 1 1 calc R
C10 C 0.6567(4) 0.1236(4) 0.6387(2) 0.0326(11) Uani 1 1 d .
H10A H 0.6725 0.1492 0.5986 0.039 Uiso 1 1 calc R
H10B H 0.7217 0.1224 0.6625 0.039 Uiso 1 1 calc R
C11 C 0.3330(3) 0.0877(3) 0.5911(2) 0.0212(9) Uani 1 1 d .
C12 C 0.4893(3) 0.0080(3) 0.7891(2) 0.0229(9) Uani 1 1 d .
C13 C 0.2338(3) 0.4355(3) 0.5032(2) 0.0192(8) Uani 1 1 d .
C14 C 0.1900(3) 0.5142(3) 0.5274(2) 0.0202(8) Uani 1 1 d .
H14A H 0.1969 0.5298 0.5778 0.024 Uiso 1 1 calc R
H14B H 0.1129 0.4828 0.5040 0.024 Uiso 1 1 calc R
C15 C 0.2525(3) 0.6167(3) 0.5106(2) 0.0217(9) Uani 1 1 d .
C16 C 0.3725(3) 0.6657(3) 0.5460(2) 0.0259(9) Uani 1 1 d .
H16A H 0.4128 0.7309 0.5342 0.031 Uiso 1 1 calc R
H16B H 0.3828 0.6845 0.5968 0.031 Uiso 1 1 calc R
C17 C 0.4145(3) 0.5868(3) 0.5221(2) 0.0256(9) Uani 1 1 d .
H17 H 0.4923 0.6185 0.5458 0.031 Uiso 1 1 calc R
C18 C 0.3534(3) 0.4843(3) 0.5390(2) 0.0215(9) Uani 1 1 d .
H18A H 0.3629 0.4994 0.5896 0.026 Uiso 1 1 calc R
H18B H 0.3822 0.4341 0.5230 0.026 Uiso 1 1 calc R
C19 C 0.2206(3) 0.4111(3) 0.4236(2) 0.0244(9) Uani 1 1 d .
H19A H 0.2473 0.3594 0.4068 0.029 Uiso 1 1 calc R
H19B H 0.1437 0.3800 0.3998 0.029 Uiso 1 1 calc R
C20 C 0.2838(4) 0.5131(3) 0.4075(2) 0.0268(10) Uani 1 1 d .
H20 H 0.2756 0.4971 0.3565 0.032 Uiso 1 1 calc R
C21 C 0.2391(4) 0.5906(4) 0.4317(2) 0.0274(10) Uani 1 1 d .
H21A H 0.1621 0.5589 0.4080 0.033 Uiso 1 1 calc R
H21B H 0.2779 0.6562 0.4198 0.033 Uiso 1 1 calc R
C22 C 0.4022(3) 0.5617(4) 0.4433(2) 0.0285(10) Uani 1 1 d .
H22A H 0.4428 0.6273 0.4319 0.034 Uiso 1 1 calc R
H22B H 0.4314 0.5117 0.4274 0.034 Uiso 1 1 calc R
C23 C 0.1717(3) 0.3307(3) 0.5158(2) 0.0217(9) Uani 1 1 d .
C24 C 0.2017(3) 0.6896(3) 0.5294(2) 0.0260(9) Uani 1 1 d .
C25 C 0.4043(3) -0.4261(3) 0.8433(2) 0.0195(8) Uani 1 1 d .
C26 C 0.4418(3) -0.4916(3) 0.8796(2) 0.0218(9) Uani 1 1 d .
H26A H 0.5212 -0.4585 0.8923 0.026 Uiso 1 1 calc R
H26B H 0.4165 -0.4930 0.9224 0.026 Uiso 1 1 calc R
C27 C 0.3970(4) -0.6046(3) 0.8314(2) 0.0258(9) Uani 1 1 d .
C28 C 0.2751(4) -0.6556(4) 0.8109(3) 0.0387(12) Uani 1 1 d .
H28A H 0.2470 -0.6590 0.8526 0.046 Uiso 1 1 calc R
H28B H 0.2467 -0.7287 0.7799 0.046 Uiso 1 1 calc R
C29 C 0.2374(4) -0.5914(4) 0.7739(3) 0.0421(13) Uani 1 1 d .
H29 H 0.1571 -0.6252 0.7609 0.051 Uiso 1 1 calc R
C30 C 0.2820(4) -0.4782(4) 0.8235(2) 0.0306(10) Uani 1 1 d .
H30A H 0.2573 -0.4360 0.8007 0.037 Uiso 1 1 calc R
H30B H 0.2546 -0.4807 0.8655 0.037 Uiso 1 1 calc R
C31 C 0.4451(4) -0.4229(4) 0.7773(2) 0.0280(10) Uani 1 1 d .
H31A H 0.4208 -0.3814 0.7536 0.034 Uiso 1 1 calc R
H31B H 0.5246 -0.3884 0.7894 0.034 Uiso 1 1 calc R
C32 C 0.4012(5) -0.5363(4) 0.7292(2) 0.0378(13) Uani 1 1 d .
H32 H 0.4281 -0.5345 0.6864 0.045 Uiso 1 1 calc R
C33 C 0.4365(5) -0.6030(4) 0.7650(2) 0.0361(12) Uani 1 1 d .
H33A H 0.5158 -0.5727 0.7764 0.043 Uiso 1 1 calc R
H33B H 0.4063 -0.6760 0.7336 0.043 Uiso 1 1 calc R
C34 C 0.2794(5) -0.5866(4) 0.7099(2) 0.0489(16) Uani 1 1 d .
H34A H 0.2554 -0.5447 0.6865 0.059 Uiso 1 1 calc R
H34B H 0.2502 -0.6589 0.6776 0.059 Uiso 1 1 calc R
C35 C 0.4478(4) -0.3132(3) 0.8893(2) 0.0237(9) Uani 1 1 d .
C36 C 0.4317(4) -0.6699(3) 0.8675(2) 0.0265(10) Uani 1 1 d .
C37 C -0.0285(4) 0.3455(4) 0.2987(2) 0.0387(12) Uani 1 1 d .
H37 H -0.0505 0.2782 0.3057 0.046 Uiso 1 1 calc R
C38 C -0.0611(4) 0.4128(5) 0.3359(3) 0.0437(13) Uani 1 1 d .
H38 H -0.1042 0.3921 0.3670 0.052 Uiso 1 1 calc R
C39 C -0.0293(5) 0.5126(5) 0.3269(3) 0.0481(14) Uani 1 1 d .
H39 H -0.0505 0.5615 0.3514 0.058 Uiso 1 1 calc R
C40 C 0.0348(4) 0.5382(4) 0.2805(3) 0.0452(13) Uani 1 1 d .
H40 H 0.0588 0.6056 0.2736 0.054 Uiso 1 1 calc R
C41 C 0.0633(4) 0.4639(4) 0.2444(2) 0.0378(12) Uani 1 1 d .
C42 C 0.1319(4) 0.4853(4) 0.1947(2) 0.0370(12) Uani 1 1 d .
C43 C 0.1644(5) 0.5767(4) 0.1758(3) 0.0495(15) Uani 1 1 d .
H43 H 0.1422 0.6287 0.1932 0.059 Uiso 1 1 calc R
C44 C 0.2316(5) 0.5901(5) 0.1297(3) 0.0522(16) Uani 1 1 d .
H44 H 0.2538 0.6508 0.1144 0.063 Uiso 1 1 calc R
C45 C 0.2642(4) 0.5166(4) 0.1075(3) 0.0443(14) Uani 1 1 d .
H45 H 0.3126 0.5264 0.0784 0.053 Uiso 1 1 calc R
C46 C 0.2255(4) 0.4256(5) 0.1279(3) 0.0457(14) Uani 1 1 d .
H46 H 0.2469 0.3728 0.1109 0.055 Uiso 1 1 calc R
C47 C -0.1289(4) 0.2773(4) 0.1059(3) 0.0341(11) Uani 1 1 d .
H47 H -0.1329 0.3106 0.1502 0.041 Uiso 1 1 calc R
C48 C -0.2007(4) 0.2669(4) 0.0490(3) 0.0384(12) Uani 1 1 d .
H48 H -0.2514 0.2935 0.0544 0.046 Uiso 1 1 calc R
C49 C -0.1977(4) 0.2188(4) -0.0136(3) 0.0422(13) Uani 1 1 d .
H49 H -0.2479 0.2091 -0.0533 0.051 Uiso 1 1 calc R
C50 C -0.1207(4) 0.1828(5) -0.0207(3) 0.0455(14) Uani 1 1 d .
H50 H -0.1174 0.1486 -0.0650 0.055 Uiso 1 1 calc R
C51 C -0.0484(4) 0.1987(4) 0.0395(2) 0.0336(11) Uani 1 1 d .
C52 C 0.0364(4) 0.1633(4) 0.0366(2) 0.0342(11) Uani 1 1 d .
C53 C 0.0558(5) 0.1214(5) -0.0247(3) 0.0460(14) Uani 1 1 d .
H53 H 0.0142 0.1141 -0.0675 0.055 Uiso 1 1 calc R
C54 C 0.1356(5) 0.0905(5) -0.0234(3) 0.0528(16) Uani 1 1 d .
H54 H 0.1492 0.0613 -0.0654 0.063 Uiso 1 1 calc R
C55 C 0.1958(5) 0.1020(5) 0.0391(3) 0.0484(15) Uani 1 1 d .
H55 H 0.2515 0.0813 0.0413 0.058 Uiso 1 1 calc R
C56 C 0.1720(4) 0.1457(4) 0.1000(3) 0.0399(12) Uani 1 1 d .
H56 H 0.2128 0.1538 0.1433 0.048 Uiso 1 1 calc R
C57 C -0.1334(3) 0.0774(4) 0.1934(2) 0.0291(10) Uani 1 1 d .
H57 H -0.1723 0.0932 0.1600 0.035 Uiso 1 1 calc R
C58 C -0.1898(4) -0.0026(4) 0.2206(2) 0.0320(11) Uani 1 1 d .
H58 H -0.2659 -0.0410 0.2055 0.038 Uiso 1 1 calc R
C59 C -0.1348(4) -0.0250(4) 0.2692(2) 0.0334(11) Uani 1 1 d .
H59 H -0.1721 -0.0783 0.2889 0.040 Uiso 1 1 calc R
C60 C -0.0251(4) 0.0304(4) 0.2892(2) 0.0307(10) Uani 1 1 d .
H60 H 0.0145 0.0152 0.3226 0.037 Uiso 1 1 calc R
C61 C 0.0281(3) 0.1090(4) 0.2604(2) 0.0245(9) Uani 1 1 d .
C62 C 0.1472(3) 0.1753(4) 0.2803(2) 0.0254(10) Uani 1 1 d .
C63 C 0.2162(4) 0.1526(4) 0.3211(2) 0.0306(10) Uani 1 1 d .
H63 H 0.1889 0.0939 0.3383 0.037 Uiso 1 1 calc R
C64 C 0.3266(4) 0.2184(4) 0.3363(2) 0.0345(11) Uani 1 1 d .
H64 H 0.3759 0.2051 0.3639 0.041 Uiso 1 1 calc R
C65 C 0.3627(4) 0.3024(4) 0.3106(2) 0.0320(11) Uani 1 1 d .
H65 H 0.4374 0.3481 0.3202 0.038 Uiso 1 1 calc R
C66 C 0.2899(3) 0.3194(4) 0.2710(2) 0.0285(10) Uani 1 1 d .
H66 H 0.3161 0.3782 0.2539 0.034 Uiso 1 1 calc R

loop_
_atom_site_aniso_label
_atom_site_aniso_U_11
_atom_site_aniso_U_22
_atom_site_aniso_U_33
_atom_site_aniso_U_23
_atom_site_aniso_U_13
_atom_site_aniso_U_12
U1 0.01837(8) 0.01438(8) 0.02127(7) 0.00689(6) 0.00321(6) 0.00875(6)
U2 0.02061(8) 0.01604(8) 0.02636(8) 0.00881(6) 0.00583(6) 0.01092(6)
U3 0.02602(8) 0.01548(8) 0.01538(7) 0.00606(6) 0.00358(6) 0.01096(6)
U4 0.02490(8) 0.01612(8) 0.01823(7) 0.00682(6) 0.00313(6) 0.01128(6)
Ni1 0.0227(3) 0.0353(3) 0.0241(3) 0.0145(3) 0.0070(2) 0.0112(3)
O1 0.0309(17) 0.0198(16) 0.0242(15) 0.0037(12) 0.0033(13) 0.0110(13)
O2 0.0305(17) 0.0286(17) 0.0258(15) 0.0102(13) 0.0066(13) 0.0188(14)
O3 0.045(2) 0.0305(18) 0.0334(17) 0.0146(15) 0.0134(15) 0.0248(16)
O4 0.0288(17) 0.0246(16) 0.0311(16) 0.0084(13) 0.0131(13) 0.0144(14)
O5 0.0268(17) 0.0280(18) 0.0296(16) 0.0111(14) 0.0029(13) 0.0093(14)
O6 0.0285(16) 0.0307(18) 0.0287(16) 0.0134(14) 0.0071(13) 0.0170(14)
O7 0.0252(16) 0.0332(18) 0.0277(15) 0.0111(14) 0.0042(13) 0.0141(14)
O8 0.0265(17) 0.0316(19) 0.0465(19) 0.0247(16) 0.0041(15) 0.0106(15)
O9 0.0200(15) 0.0179(15) 0.0301(15) 0.0088(12) 0.0032(12) 0.0083(12)
O10 0.0254(16) 0.0223(17) 0.0425(18) 0.0168(15) 0.0015(14) 0.0115(14)
O11 0.0368(17) 0.0257(16) 0.0152(13) 0.0087(12) 0.0098(12) 0.0199(14)
O12 0.057(2) 0.0268(18) 0.0179(14) 0.0100(13) 0.0102(14) 0.0210(16)
O13 0.0267(17) 0.0236(17) 0.0489(19) 0.0185(15) 0.0150(15) 0.0173(14)
O14 0.0192(15) 0.0159(15) 0.0426(18) 0.0094(14) 0.0072(13) 0.0079(12)
O15 0.0242(17) 0.0228(17) 0.0480(19) 0.0054(15) 0.0023(15) 0.0134(14)
O16 0.0213(16) 0.0198(16) 0.062(2) 0.0125(16) 0.0086(15) 0.0132(13)
O17 0.057(2) 0.0193(17) 0.0286(16) 0.0047(14) -0.0022(16) 0.0193(16)
O18 0.053(2) 0.0288(18) 0.0223(16) 0.0012(14) -0.0020(15) 0.0269(17)
O19 0.066(2) 0.0335(19) 0.0210(15) 0.0069(14) 0.0016(15) 0.0362(19)
O20 0.051(2) 0.0292(18) 0.0226(15) 0.0118(13) 0.0112(14) 0.0272(16)
O21 0.0167(14) 0.0148(14) 0.0268(14) 0.0096(12) 0.0024(11) 0.0066(11)
O22 0.0299(16) 0.0169(15) 0.0172(13) 0.0067(11) 0.0053(12) 0.0118(13)
O23 0.082(4) 0.117(5) 0.060(3) -0.006(3) -0.007(3) 0.066(3)
O24 0.034(4) 0.120(8) 0.020(3) -0.011(4) 0.010(3) 0.006(5)
O25 0.041(4) 0.063(5) 0.032(4) 0.013(4) 0.017(3) 0.024(4)
O26 0.035(3) 0.027(3) 0.019(3) 0.008(2) 0.005(2) 0.015(2)
O27 0.053(4) 0.059(4) 0.056(4) 0.020(3) 0.005(3) 0.019(3)
O28 0.050(4) 0.059(4) 0.046(4) 0.021(3) 0.014(3) 0.016(3)
N1 0.030(2) 0.037(2) 0.0231(18) 0.0119(17) 0.0038(16) 0.0154(18)
N2 0.029(2) 0.043(3) 0.032(2) 0.0177(19) 0.0028(17) 0.011(2)
N3 0.026(2) 0.030(2) 0.0286(19) 0.0127(16) 0.0125(16) 0.0129(17)
N4 0.026(2) 0.041(3) 0.038(2) 0.0127(19) 0.0127(18) 0.0150(19)
N5 0.0218(19) 0.030(2) 0.0247(18) 0.0090(16) 0.0064(15) 0.0101(16)
N6 0.0221(19) 0.032(2) 0.0238(18) 0.0097(16) 0.0073(15) 0.0095(16)
C1 0.0172(19) 0.020(2) 0.0192(18) 0.0074(16) 0.0033(15) 0.0100(17)
C2 0.020(2) 0.021(2) 0.0167(18) 0.0075(16) 0.0058(15) 0.0137(17)
C3 0.024(2) 0.023(2) 0.0152(18) 0.0085(16) 0.0053(16) 0.0132(18)
C4 0.022(2) 0.033(3) 0.022(2) 0.0102(19) 0.0040(17) 0.0124(19)
C5 0.019(2) 0.031(2) 0.025(2) 0.0139(19) 0.0055(17) 0.0085(19)
C6 0.020(2) 0.019(2) 0.025(2) 0.0107(17) 0.0060(17) 0.0073(17)
C7 0.029(2) 0.027(2) 0.0183(19) 0.0092(17) 0.0097(17) 0.0166(19)
C8 0.030(2) 0.039(3) 0.022(2) 0.0119(19) 0.0108(18) 0.025(2)
C9 0.034(2) 0.036(3) 0.020(2) 0.0130(19) 0.0082(18) 0.024(2)
C10 0.024(2) 0.052(3) 0.033(2) 0.023(2) 0.014(2) 0.020(2)
C11 0.023(2) 0.025(2) 0.0189(19) 0.0072(17) 0.0073(16) 0.0131(18)
C12 0.027(2) 0.023(2) 0.0199(19) 0.0081(17) 0.0032(17) 0.0127(19)
C13 0.019(2) 0.016(2) 0.027(2) 0.0085(17) 0.0061(16) 0.0101(17)
C14 0.019(2) 0.016(2) 0.029(2) 0.0081(17) 0.0062(17) 0.0099(17)
C15 0.019(2) 0.015(2) 0.032(2) 0.0075(17) 0.0016(17) 0.0088(17)
C16 0.023(2) 0.016(2) 0.037(2) 0.0069(18) 0.0038(19) 0.0090(18)
C17 0.019(2) 0.013(2) 0.044(3) 0.0094(19) 0.0064(19) 0.0070(17)
C18 0.019(2) 0.019(2) 0.026(2) 0.0048(17) 0.0043(17) 0.0090(17)
C19 0.025(2) 0.022(2) 0.026(2) 0.0065(18) 0.0015(17) 0.0112(18)
C20 0.031(2) 0.029(2) 0.027(2) 0.0155(19) 0.0112(19) 0.015(2)
C21 0.027(2) 0.025(2) 0.033(2) 0.015(2) 0.0069(19) 0.0108(19)
C22 0.024(2) 0.027(2) 0.042(3) 0.017(2) 0.013(2) 0.014(2)
C23 0.022(2) 0.019(2) 0.021(2) 0.0066(17) 0.0038(17) 0.0062(17)
C24 0.024(2) 0.023(2) 0.036(2) 0.0144(19) 0.0076(19) 0.0112(19)
C25 0.027(2) 0.016(2) 0.0205(19) 0.0073(16) 0.0051(17) 0.0134(17)
C26 0.027(2) 0.023(2) 0.0185(19) 0.0063(17) 0.0030(17) 0.0154(19)
C27 0.038(3) 0.021(2) 0.022(2) 0.0065(17) 0.0059(19) 0.018(2)
C28 0.036(3) 0.022(2) 0.053(3) 0.010(2) 0.000(2) 0.012(2)
C29 0.031(3) 0.024(3) 0.061(3) 0.011(2) -0.011(2) 0.010(2)
C30 0.028(2) 0.025(2) 0.041(3) 0.012(2) 0.006(2) 0.013(2)
C31 0.046(3) 0.030(2) 0.023(2) 0.0159(19) 0.012(2) 0.027(2)
C32 0.072(4) 0.039(3) 0.016(2) 0.006(2) 0.007(2) 0.040(3)
C33 0.066(4) 0.037(3) 0.019(2) 0.009(2) 0.005(2) 0.038(3)
C34 0.084(4) 0.026(3) 0.029(3) -0.003(2) -0.015(3) 0.032(3)
C35 0.031(2) 0.022(2) 0.021(2) 0.0065(17) 0.0074(18) 0.0133(19)
C36 0.036(3) 0.022(2) 0.024(2) 0.0076(18) 0.0029(19) 0.016(2)
C37 0.047(3) 0.042(3) 0.037(3) 0.018(2) 0.012(2) 0.026(3)
C38 0.044(3) 0.066(4) 0.033(3) 0.015(3) 0.013(2) 0.035(3)
C39 0.047(3) 0.057(4) 0.053(3) 0.019(3) 0.013(3) 0.034(3)
C40 0.046(3) 0.037(3) 0.049(3) 0.008(3) -0.004(3) 0.023(3)
C41 0.034(3) 0.043(3) 0.032(2) 0.013(2) 0.001(2) 0.015(2)
C42 0.030(3) 0.034(3) 0.034(3) 0.014(2) -0.004(2) 0.005(2)
C43 0.047(3) 0.035(3) 0.049(3) 0.010(3) 0.002(3) 0.007(3)
C44 0.052(4) 0.037(3) 0.049(3) 0.019(3) 0.005(3) 0.002(3)
C45 0.039(3) 0.044(3) 0.041(3) 0.023(3) 0.011(2) 0.006(3)
C46 0.036(3) 0.058(4) 0.039(3) 0.020(3) 0.007(2) 0.016(3)
C47 0.033(3) 0.033(3) 0.038(3) 0.015(2) 0.013(2) 0.013(2)
C48 0.030(3) 0.044(3) 0.044(3) 0.018(3) 0.007(2) 0.019(2)
C49 0.034(3) 0.049(3) 0.046(3) 0.016(3) 0.002(2) 0.023(3)
C50 0.047(3) 0.061(4) 0.030(3) 0.012(3) 0.002(2) 0.028(3)
C51 0.032(3) 0.039(3) 0.033(2) 0.016(2) 0.008(2) 0.017(2)
C52 0.032(3) 0.044(3) 0.030(2) 0.013(2) 0.009(2) 0.020(2)
C53 0.049(3) 0.062(4) 0.037(3) 0.016(3) 0.013(3) 0.033(3)
C54 0.049(3) 0.072(4) 0.044(3) 0.006(3) 0.015(3) 0.039(3)
C55 0.045(3) 0.074(4) 0.049(3) 0.022(3) 0.022(3) 0.044(3)
C56 0.040(3) 0.046(3) 0.041(3) 0.016(2) 0.011(2) 0.025(3)
C57 0.023(2) 0.032(3) 0.028(2) 0.009(2) 0.0054(18) 0.008(2)
C58 0.024(2) 0.035(3) 0.025(2) 0.004(2) 0.0072(19) 0.004(2)
C59 0.035(3) 0.029(3) 0.029(2) 0.011(2) 0.012(2) 0.006(2)
C60 0.030(2) 0.031(3) 0.031(2) 0.013(2) 0.007(2) 0.011(2)
C61 0.020(2) 0.030(2) 0.021(2) 0.0071(18) 0.0046(17) 0.0096(19)
C62 0.027(2) 0.029(2) 0.0151(19) 0.0027(17) 0.0042(17) 0.0109(19)
C63 0.033(3) 0.032(3) 0.025(2) 0.008(2) 0.0065(19) 0.014(2)
C64 0.033(3) 0.042(3) 0.023(2) 0.004(2) 0.0000(19) 0.018(2)
C65 0.022(2) 0.044(3) 0.026(2) 0.008(2) 0.0058(18) 0.014(2)
C66 0.023(2) 0.032(3) 0.024(2) 0.0106(19) 0.0044(18) 0.007(2)

loop_
_atom_type_symbol
_atom_type_description
_atom_type_scat_dispersion_real
_atom_type_scat_dispersion_imag
_atom_type_scat_source
C C 0.0033 0.0016 'International Tables Vol C Tables 4.2.6.8 and 6.1.1.4'
H H 0.0000 0.0000 'International Tables Vol C Tables 4.2.6.8 and 6.1.1.4'
N N 0.0061 0.0033 'International Tables Vol C Tables 4.2.6.8 and 6.1.1.4'
O O 0.0106 0.0060 'International Tables Vol C Tables 4.2.6.8 and 6.1.1.4'
Ni Ni 0.3393 1.1124 'International Tables Vol C Tables 4.2.6.8 and 6.1.1.4'
U U -9.6767 9.6646 'International Tables Vol C Tables 4.2.6.8 and 6.1.1.4'

loop_
_geom_angle_atom_site_label_1
_geom_angle_atom_site_label_2
_geom_angle_atom_site_label_3
_geom_angle
_geom_angle_site_symmetry_1
_geom_angle_site_symmetry_3
O2 U1 O1 176.21(13) . .
O2 U1 O21 92.54(12) . 2_556
O1 U1 O21 91.04(12) . 2_556
O2 U1 O21 90.14(12) . .
O1 U1 O21 92.08(12) . .
O21 U1 O21 73.52(11) 2_556 .
O2 U1 O13 86.80(12) . .
O1 U1 O13 92.02(12) . .
O21 U1 O13 88.80(10) 2_556 .
O21 U1 O13 161.91(10) . .
O2 U1 O10 89.58(12) . .
O1 U1 O10 86.65(12) . .
O21 U1 O10 166.32(10) 2_556 .
O21 U1 O10 120.02(10) . .
O13 U1 O10 77.82(10) . .
O2 U1 O9 88.91(11) . .
O1 U1 O9 89.01(12) . .
O21 U1 O9 142.54(9) 2_556 .
O21 U1 O9 69.05(9) . .
O13 U1 O9 128.64(10) . .
O10 U1 O9 50.98(9) . .
O3 U2 O4 176.13(14) . .
O3 U2 O21 91.84(12) . .
O4 U2 O21 92.00(12) . .
O3 U2 O14 89.64(13) . 2_556
O4 U2 O14 90.52(12) . 2_556
O21 U2 O14 81.10(10) . 2_556
O3 U2 O16 89.07(13) . 1_545
O4 U2 O16 87.26(13) . 1_545
O21 U2 O16 154.81(10) . 1_545
O14 U2 O16 73.73(10) 2_556 1_545
O3 U2 O9 92.63(12) . .
O4 U2 O9 88.96(12) . .
O21 U2 O9 72.21(10) . .
O14 U2 O9 153.27(10) 2_556 .
O16 U2 O9 132.91(10) 1_545 .
O3 U2 O15 90.10(13) . 1_545
O4 U2 O15 86.71(13) . 1_545
O21 U2 O15 152.02(10) . 1_545
O14 U2 O15 126.83(10) 2_556 1_545
O16 U2 O15 53.11(10) 1_545 1_545
O9 U2 O15 79.82(10) . 1_545
O5 U3 O6 174.56(13) . .
O5 U3 O22 93.66(12) . .
O6 U3 O22 91.68(12) . .
O5 U3 O22 90.41(12) . 2_657
O6 U3 O22 92.08(12) . 2_657
O22 U3 O22 73.73(11) . 2_657
O5 U3 O17 86.35(14) . .
O6 U3 O17 92.98(13) . .
O22 U3 O17 86.18(10) . .
O22 U3 O17 159.41(10) 2_657 .
O5 U3 O12 89.73(13) . .
O6 U3 O12 84.83(12) . .
O22 U3 O12 166.28(10) . .
O22 U3 O12 119.58(10) 2_657 .
O17 U3 O12 80.77(11) . .
O5 U3 O11 85.58(12) . .
O6 U3 O11 90.79(12) . .
O22 U3 O11 142.82(9) . .
O22 U3 O11 69.11(9) 2_657 .
O17 U3 O11 130.72(10) . .
O12 U3 O11 50.68(9) . .
O8 U4 O7 177.01(15) . .
O8 U4 O22 91.59(12) . 2_647
O7 U4 O22 91.19(13) . 2_647
O8 U4 O18 89.62(14) . 2_647
O7 U4 O18 89.66(13) . 2_647
O22 U4 O18 82.84(10) 2_647 2_647
O8 U4 O11 90.01(13) . 1_545
O7 U4 O11 91.85(12) . 1_545
O22 U4 O11 72.78(9) 2_647 1_545
O18 U4 O11 155.60(10) 2_647 1_545
O8 U4 O19 88.67(14) . .
O7 U4 O19 88.35(13) . .
O22 U4 O19 157.77(10) 2_647 .
O18 U4 O19 74.93(10) 2_647 .
O11 U4 O19 129.45(9) 1_545 .
O8 U4 O20 90.69(13) . .
O7 U4 O20 87.45(12) . .
O22 U4 O20 149.65(10) 2_647 .
O18 U4 O20 127.44(10) 2_647 .
O11 U4 O20 76.96(9) 1_545 .
O19 U4 O20 52.54(10) . .
N5 Ni1 N6 78.77(14) . .
N5 Ni1 N1 93.81(15) . .
N6 Ni1 N1 97.41(14) . .
N5 Ni1 N3 97.17(14) . .
N6 Ni1 N3 170.62(15) . .
N1 Ni1 N3 91.27(14) . .
N5 Ni1 N4 95.67(15) . .
N6 Ni1 N4 93.08(15) . .
N1 Ni1 N4 167.06(16) . .
N3 Ni1 N4 78.82(15) . .
N5 Ni1 N2 170.93(15) . .
N6 Ni1 N2 99.01(15) . .
N1 Ni1 N2 77.69(16) . .
N3 Ni1 N2 86.28(15) . .
N4 Ni1 N2 93.23(16) . .
C11 O9 U2 164.8(3) . .
C11 O9 U1 91.7(2) . .
U2 O9 U1 98.76(10) . .
C11 O10 U1 98.1(3) . .
C12 O11 U4 169.3(3) . 1_565
C12 O11 U3 91.4(2) . .
U4 O11 U3 98.20(9) 1_565 .
C12 O12 U3 98.3(2) . .
C23 O13 U1 129.7(3) . .
C23 O14 U2 138.0(3) . 2_556
C24 O15 U2 91.7(3) . 1_565
C24 O16 U2 94.7(3) . 1_565
C35 O17 U3 131.5(3) . .
C35 O18 U4 138.1(3) . 2_647
C36 O19 U4 94.8(3) . .
C36 O20 U4 93.7(2) . .
U1 O21 U2 134.99(12) 2_556 .
U1 O21 U1 106.48(11) 2_556 .
U2 O21 U1 115.88(11) . .
U4 O22 U3 134.47(13) 2_647 .
U4 O22 U3 115.03(11) 2_647 2_657
U3 O22 U3 106.27(11) . 2_657
H23A O23 H23B 101.2 . .
C37 N1 C41 116.3(4) . .
C37 N1 Ni1 127.9(4) . .
C41 N1 Ni1 115.1(3) . .
C46 N2 C42 118.2(5) . .
C46 N2 Ni1 126.5(4) . .
C42 N2 Ni1 113.6(3) . .
C51 N3 C47 116.4(4) . .
C51 N3 Ni1 114.9(3) . .
C47 N3 Ni1 128.5(3) . .
C56 N4 C52 118.3(4) . .
C56 N4 Ni1 127.0(4) . .
C52 N4 Ni1 114.1(3) . .
C57 N5 C61 118.2(4) . .
C57 N5 Ni1 126.0(3) . .
C61 N5 Ni1 115.5(3) . .
C62 N6 C66 117.2(4) . .
C62 N6 Ni1 115.3(3) . .
C66 N6 Ni1 127.0(3) . .
C11 C1 C2 110.2(3) . .
C11 C1 C7 108.6(3) . .
C2 C1 C7 109.8(3) . .
C11 C1 C6 110.8(3) . .
C2 C1 C6 109.2(3) . .
C7 C1 C6 108.3(3) . .
C3 C2 C1 109.9(3) . .
C3 C2 H2A 109.7 . .
C1 C2 H2A 109.7 . .
C3 C2 H2B 109.7 . .
C1 C2 H2B 109.7 . .
H2A C2 H2B 108.2 . .
C12 C3 C2 108.1(3) . .
C12 C3 C4 110.6(3) . .
C2 C3 C4 109.2(3) . .
C12 C3 C9 110.3(3) . .
C2 C3 C9 109.0(3) . .
C4 C3 C9 109.7(3) . .
C5 C4 C3 109.3(3) . .
C5 C4 H4A 109.8 . .
C3 C4 H4A 109.8 . .
C5 C4 H4B 109.8 . .
C3 C4 H4B 109.8 . .
H4A C4 H4B 108.3 . .
C6 C5 C4 109.4(3) . .
C6 C5 C10 110.3(3) . .
C4 C5 C10 109.3(4) . .
C6 C5 H5 109.3 . .
C4 C5 H5 109.3 . .
C10 C5 H5 109.3 . .
C5 C6 C1 109.6(3) . .
C5 C6 H6A 109.7 . .
C1 C6 H6A 109.7 . .
C5 C6 H6B 109.7 . .
C1 C6 H6B 109.7 . .
H6A C6 H6B 108.2 . .
C8 C7 C1 110.3(3) . .
C8 C7 H7A 109.6 . .
C1 C7 H7A 109.6 . .
C8 C7 H7B 109.6 . .
C1 C7 H7B 109.6 . .
H7A C7 H7B 108.1 . .
C10 C8 C9 109.6(4) . .
C10 C8 C7 109.4(4) . .
C9 C8 C7 109.0(3) . .
C10 C8 H8 109.6 . .
C9 C8 H8 109.6 . .
C7 C8 H8 109.6 . .
C8 C9 C3 109.6(3) . .
C8 C9 H9A 109.7 . .
C3 C9 H9A 109.7 . .
C8 C9 H9B 109.7 . .
C3 C9 H9B 109.7 . .
H9A C9 H9B 108.2 . .
C8 C10 C5 109.7(3) . .
C8 C10 H10A 109.7 . .
C5 C10 H10A 109.7 . .
C8 C10 H10B 109.7 . .
C5 C10 H10B 109.7 . .
H10A C10 H10B 108.2 . .
O10 C11 O9 119.0(4) . .
O10 C11 C1 121.5(4) . .
O9 C11 C1 119.5(4) . .
O12 C12 O11 118.8(4) . .
O12 C12 C3 120.7(4) . .
O11 C12 C3 120.6(4) . .
C23 C13 C14 112.2(3) . .
C23 C13 C18 110.6(3) . .
C14 C13 C18 109.7(3) . .
C23 C13 C19 106.6(3) . .
C14 C13 C19 108.6(3) . .
C18 C13 C19 109.0(3) . .
C13 C14 C15 110.0(3) . .
C13 C14 H14A 109.7 . .
C15 C14 H14A 109.7 . .
C13 C14 H14B 109.7 . .
C15 C14 H14B 109.7 . .
H14A C14 H14B 108.2 . .
C24 C15 C14 109.0(3) . .
C24 C15 C16 114.2(4) . .
C14 C15 C16 110.1(3) . .
C24 C15 C21 106.0(3) . .
C14 C15 C21 108.7(3) . .
C16 C15 C21 108.7(3) . .
C17 C16 C15 109.3(3) . .
C17 C16 H16A 109.8 . .
C15 C16 H16A 109.8 . .
C17 C16 H16B 109.8 . .
C15 C16 H16B 109.8 . .
H16A C16 H16B 108.3 . .
C16 C17 C18 111.3(4) . .
C16 C17 C22 109.3(4) . .
C18 C17 C22 109.3(3) . .
C16 C17 H17 109.0 . .
C18 C17 H17 109.0 . .
C22 C17 H17 109.0 . .
C17 C18 C13 109.3(3) . .
C17 C18 H18A 109.8 . .
C13 C18 H18A 109.8 . .
C17 C18 H18B 109.8 . .
C13 C18 H18B 109.8 . .
H18A C18 H18B 108.3 . .
C20 C19 C13 109.2(3) . .
C20 C19 H19A 109.8 . .
C13 C19 H19A 109.8 . .
C20 C19 H19B 109.8 . .
C13 C19 H19B 109.8 . .
H19A C19 H19B 108.3 . .
C22 C20 C19 110.6(4) . .
C22 C20 C21 109.9(4) . .
C19 C20 C21 109.1(4) . .
C22 C20 H20 109.0 . .
C19 C20 H20 109.0 . .
C21 C20 H20 109.0 . .
C20 C21 C15 109.5(4) . .
C20 C21 H21A 109.8 . .
C15 C21 H21A 109.8 . .
C20 C21 H21B 109.8 . .
C15 C21 H21B 109.8 . .
H21A C21 H21B 108.2 . .
C20 C22 C17 108.8(3) . .
C20 C22 H22A 109.9 . .
C17 C22 H22A 109.9 . .
C20 C22 H22B 109.9 . .
C17 C22 H22B 109.9 . .
H22A C22 H22B 108.3 . .
O13 C23 O14 122.6(4) . .
O13 C23 C13 119.0(4) . .
O14 C23 C13 118.3(4) . .
O15 C24 O16 119.0(4) . .
O15 C24 C15 122.5(4) . .
O16 C24 C15 118.3(4) . .
C35 C25 C30 109.8(3) . .
C35 C25 C31 108.0(3) . .
C30 C25 C31 108.8(4) . .
C35 C25 C26 111.6(3) . .
C30 C25 C26 109.2(3) . .
C31 C25 C26 109.4(3) . .
C27 C26 C25 110.0(3) . .
C27 C26 H26A 109.7 . .
C25 C26 H26A 109.7 . .
C27 C26 H26B 109.7 . .
C25 C26 H26B 109.7 . .
H26A C26 H26B 108.2 . .
C36 C27 C28 108.9(4) . .
C36 C27 C26 110.1(3) . .
C28 C27 C26 110.0(4) . .
C36 C27 C33 110.2(4) . .
C28 C27 C33 107.6(4) . .
C26 C27 C33 109.9(4) . .
C27 C28 C29 110.2(4) . .
C27 C28 H28A 109.6 . .
C29 C28 H28A 109.6 . .
C27 C28 H28B 109.6 . .
C29 C28 H28B 109.6 . .
H28A C28 H28B 108.1 . .
C34 C29 C28 109.8(4) . .
C34 C29 C30 109.2(4) . .
C28 C29 C30 108.6(4) . .
C34 C29 H29 109.7 . .
C28 C29 H29 109.7 . .
C30 C29 H29 109.7 . .
C25 C30 C29 110.0(4) . .
C25 C30 H30A 109.7 . .
C29 C30 H30A 109.7 . .
C25 C30 H30B 109.7 . .
C29 C30 H30B 109.7 . .
H30A C30 H30B 108.2 . .
C32 C31 C25 109.3(4) . .
C32 C31 H31A 109.8 . .
C25 C31 H31A 109.8 . .
C32 C31 H31B 109.8 . .
C25 C31 H31B 109.8 . .
H31A C31 H31B 108.3 . .
C34 C32 C33 108.7(5) . .
C34 C32 C31 108.9(4) . .
C33 C32 C31 110.9(4) . .
C34 C32 H32 109.4 . .
C33 C32 H32 109.4 . .
C31 C32 H32 109.4 . .
C32 C33 C27 109.7(4) . .
C32 C33 H33A 109.7 . .
C27 C33 H33A 109.7 . .
C32 C33 H33B 109.7 . .
C27 C33 H33B 109.7 . .
H33A C33 H33B 108.2 . .
C29 C34 C32 110.1(4) . .
C29 C34 H34A 109.6 . .
C32 C34 H34A 109.6 . .
C29 C34 H34B 109.6 . .
C32 C34 H34B 109.6 . .
H34A C34 H34B 108.1 . .
O18 C35 O17 123.3(4) . .
O18 C35 C25 119.5(4) . .
O17 C35 C25 117.2(4) . .
O20 C36 O19 118.9(4) . .
O20 C36 C27 121.4(4) . .
O19 C36 C27 119.8(4) . .
N1 C37 C38 125.4(5) . .
N1 C37 H37 117.3 . .
C38 C37 H37 117.3 . .
C37 C38 C39 118.5(5) . .
C37 C38 H38 120.8 . .
C39 C38 H38 120.8 . .
C40 C39 C38 117.8(5) . .
C40 C39 H39 121.1 . .
C38 C39 H39 121.1 . .
C39 C40 C41 119.7(5) . .
C39 C40 H40 120.1 . .
C41 C40 H40 120.1 . .
N1 C41 C40 122.3(5) . .
N1 C41 C42 114.7(5) . .
C40 C41 C42 123.0(5) . .
N2 C42 C43 122.2(5) . .
N2 C42 C41 115.4(5) . .
C43 C42 C41 122.4(5) . .
C42 C43 C44 117.6(6) . .
C42 C43 H43 121.2 . .
C44 C43 H43 121.2 . .
C45 C44 C43 119.8(5) . .
C45 C44 H44 120.1 . .
C43 C44 H44 120.1 . .
C44 C45 C46 118.6(5) . .
C44 C45 H45 120.7 . .
C46 C45 H45 120.7 . .
N2 C46 C45 123.4(6) . .
N2 C46 H46 118.3 . .
C45 C46 H46 118.3 . .
N3 C47 C48 124.4(5) . .
N3 C47 H47 117.8 . .
C48 C47 H47 117.8 . .
C49 C48 C47 118.8(5) . .
C49 C48 H48 120.6 . .
C47 C48 H48 120.6 . .
C48 C49 C50 119.9(5) . .
C48 C49 H49 120.0 . .
C50 C49 H49 120.0 . .
C49 C50 C51 118.0(5) . .
C49 C50 H50 121.0 . .
C51 C50 H50 121.0 . .
N3 C51 C50 122.4(5) . .
N3 C51 C52 116.0(4) . .
C50 C51 C52 121.6(5) . .
N4 C52 C53 121.7(5) . .
N4 C52 C51 115.5(4) . .
C53 C52 C51 122.8(5) . .
C54 C53 C52 119.7(5) . .
C54 C53 H53 120.2 . .
C52 C53 H53 120.2 . .
C53 C54 C55 119.6(5) . .
C53 C54 H54 120.2 . .
C55 C54 H54 120.2 . .
C54 C55 C56 117.8(5) . .
C54 C55 H55 121.1 . .
C56 C55 H55 121.1 . .
N4 C56 C55 122.9(5) . .
N4 C56 H56 118.6 . .
C55 C56 H56 118.6 . .
N5 C57 C58 122.1(4) . .
N5 C57 H57 119.0 . .
C58 C57 H57 119.0 . .
C59 C58 C57 119.3(4) . .
C59 C58 H58 120.3 . .
C57 C58 H58 120.3 . .
C58 C59 C60 119.1(4) . .
C58 C59 H59 120.4 . .
C60 C59 H59 120.4 . .
C59 C60 C61 119.7(4) . .
C59 C60 H60 120.1 . .
C61 C60 H60 120.1 . .
N5 C61 C60 121.5(4) . .
N5 C61 C62 115.0(4) . .
C60 C61 C62 123.5(4) . .
N6 C62 C63 122.6(4) . .
N6 C62 C61 115.0(4) . .
C63 C62 C61 122.4(4) . .
C62 C63 C64 118.3(5) . .
C62 C63 H63 120.9 . .
C64 C63 H63 120.9 . .
C65 C64 C63 119.1(5) . .
C65 C64 H64 120.5 . .
C63 C64 H64 120.5 . .
C66 C65 C64 119.1(4) . .
C66 C65 H65 120.5 . .
C64 C65 H65 120.5 . .
N6 C66 C65 123.7(4) . .
N6 C66 H66 118.1 . .
C65 C66 H66 118.1 . .

loop_
_geom_bond_atom_site_label_1
_geom_bond_atom_site_label_2
_geom_bond_distance
_geom_bond_site_symmetry_2
U1 O2 1.783(3) .
U1 O1 1.791(3) .
U1 O21 2.243(3) 2_556
U1 O21 2.273(3) .
U1 O13 2.378(3) .
U1 O10 2.485(3) .
U1 O9 2.592(3) .
U1 U1 3.6179(3) 2_556
U1 U2 3.8275(2) .
U2 O3 1.769(3) .
U2 O4 1.774(3) .
U2 O21 2.244(3) .
U2 O14 2.347(3) 2_556
U2 O16 2.419(3) 1_545
U2 O9 2.448(3) .
U2 O15 2.483(3) 1_545
U3 O5 1.780(3) .
U3 O6 1.789(3) .
U3 O22 2.260(3) .
U3 O22 2.278(3) 2_657
U3 O17 2.383(3) .
U3 O12 2.471(3) .
U3 O11 2.591(3) .
U3 U3 3.6301(3) 2_657
U3 U4 3.8021(2) 1_565
U4 O8 1.776(3) .
U4 O7 1.777(3) .
U4 O22 2.229(3) 2_647
U4 O18 2.336(3) 2_647
U4 O11 2.437(3) 1_545
U4 O19 2.452(3) .
U4 O20 2.484(3) .
U4 U3 3.8021(2) 1_545
Ni1 N5 2.074(4) .
Ni1 N6 2.085(4) .
Ni1 N1 2.095(4) .
Ni1 N3 2.098(4) .
Ni1 N4 2.099(4) .
Ni1 N2 2.116(4) .
O9 C11 1.295(5) .
O10 C11 1.243(5) .
O11 C12 1.282(5) .
O11 U4 2.437(3) 1_565
O12 C12 1.238(5) .
O13 C23 1.255(5) .
O14 C23 1.280(5) .
O14 U2 2.347(3) 2_556
O15 C24 1.272(5) .
O15 U2 2.483(3) 1_565
O16 C24 1.272(5) .
O16 U2 2.419(3) 1_565
O17 C35 1.256(5) .
O18 C35 1.253(5) .
O18 U4 2.336(3) 2_647
O19 C36 1.275(5) .
O20 C36 1.263(5) .
O21 U1 2.243(3) 2_556
O22 U4 2.229(3) 2_647
O22 U3 2.278(3) 2_657
O23 H23A 0.9659 .
O23 H23B 0.8732 .
O27 O27 1.075(19) 2_767
N1 C37 1.346(6) .
N1 C41 1.361(6) .
N2 C46 1.311(6) .
N2 C42 1.357(7) .
N3 C51 1.343(6) .
N3 C47 1.345(6) .
N4 C56 1.322(6) .
N4 C52 1.366(6) .
N5 C57 1.341(5) .
N5 C61 1.353(6) .
N6 C62 1.345(5) .
N6 C66 1.349(5) .
C1 C11 1.506(6) .
C1 C2 1.539(5) .
C1 C7 1.542(5) .
C1 C6 1.542(5) .
C2 C3 1.528(5) .
C2 H2A 0.9900 .
C2 H2B 0.9900 .
C3 C12 1.519(5) .
C3 C4 1.543(6) .
C3 C9 1.556(5) .
C4 C5 1.533(5) .
C4 H4A 0.9900 .
C4 H4B 0.9900 .
C5 C6 1.526(6) .
C5 C10 1.544(6) .
C5 H5 1.0000 .
C6 H6A 0.9900 .
C6 H6B 0.9900 .
C7 C8 1.534(6) .
C7 H7A 0.9900 .
C7 H7B 0.9900 .
C8 C10 1.524(6) .
C8 C9 1.534(5) .
C8 H8 1.0000 .
C9 H9A 0.9900 .
C9 H9B 0.9900 .
C10 H10A 0.9900 .
C10 H10B 0.9900 .
C13 C23 1.517(5) .
C13 C14 1.533(5) .
C13 C18 1.534(5) .
C13 C19 1.559(5) .
C14 C15 1.534(5) .
C14 H14A 0.9900 .
C14 H14B 0.9900 .
C15 C24 1.517(6) .
C15 C16 1.538(6) .
C15 C21 1.545(6) .
C16 C17 1.515(6) .
C16 H16A 0.9900 .
C16 H16B 0.9900 .
C17 C18 1.530(6) .
C17 C22 1.545(6) .
C17 H17 1.0000 .
C18 H18A 0.9900 .
C18 H18B 0.9900 .
C19 C20 1.522(6) .
C19 H19A 0.9900 .
C19 H19B 0.9900 .
C20 C22 1.520(6) .
C20 C21 1.528(6) .
C20 H20 1.0000 .
C21 H21A 0.9900 .
C21 H21B 0.9900 .
C22 H22A 0.9900 .
C22 H22B 0.9900 .
C25 C35 1.517(5) .
C25 C30 1.523(6) .
C25 C31 1.541(5) .
C25 C26 1.542(6) .
C26 C27 1.531(6) .
C26 H26A 0.9900 .
C26 H26B 0.9900 .
C27 C36 1.517(6) .
C27 C28 1.519(7) .
C27 C33 1.537(6) .
C28 C29 1.536(7) .
C28 H28A 0.9900 .
C28 H28B 0.9900 .
C29 C34 1.511(7) .
C29 C30 1.545(6) .
C29 H29 1.0000 .
C30 H30A 0.9900 .
C30 H30B 0.9900 .
C31 C32 1.537(6) .
C31 H31A 0.9900 .
C31 H31B 0.9900 .
C32 C34 1.518(8) .
C32 C33 1.536(6) .
C32 H32 1.0000 .
C33 H33A 0.9900 .
C33 H33B 0.9900 .
C34 H34A 0.9900 .
C34 H34B 0.9900 .
C37 C38 1.371(7) .
C37 H37 0.9500 .
C38 C39 1.399(8) .
C38 H38 0.9500 .
C39 C40 1.399(8) .
C39 H39 0.9500 .
C40 C41 1.400(7) .
C40 H40 0.9500 .
C41 C42 1.488(7) .
C42 C43 1.383(7) .
C43 C44 1.409(8) .
C43 H43 0.9500 .
C44 C45 1.344(8) .
C44 H44 0.9500 .
C45 C46 1.395(7) .
C45 H45 0.9500 .
C46 H46 0.9500 .
C47 C48 1.379(7) .
C47 H47 0.9500 .
C48 C49 1.333(7) .
C48 H48 0.9500 .
C49 C50 1.397(7) .
C49 H49 0.9500 .
C50 C51 1.405(7) .
C50 H50 0.9500 .
C51 C52 1.487(7) .
C52 C53 1.382(7) .
C53 C54 1.373(7) .
C53 H53 0.9500 .
C54 C55 1.380(8) .
C54 H54 0.9500 .
C55 C56 1.416(7) .
C55 H55 0.9500 .
C56 H56 0.9500 .
C57 C58 1.394(6) .
C57 H57 0.9500 .
C58 C59 1.363(7) .
C58 H58 0.9500 .
C59 C60 1.369(6) .
C59 H59 0.9500 .
C60 C61 1.389(6) .
C60 H60 0.9500 .
C61 C62 1.494(6) .
C62 C63 1.392(6) .
C63 C64 1.397(6) .
C63 H63 0.9500 .
C64 C65 1.371(7) .
C64 H64 0.9500 .
C65 C66 1.364(6) .
C65 H65 0.9500 .
C66 H66 0.9500 .

loop_
_geom_hbond_atom_site_label_D
_geom_hbond_atom_site_label_H
_geom_hbond_atom_site_label_A
_geom_hbond_distance_DH
_geom_hbond_distance_HA
_geom_hbond_distance_DA
_geom_hbond_angle_DHA
_geom_hbond_site_symmetry_A
O23 H23A O1 0.97 2.18 3.016(6) 144.0 2_556
O23 H23B O4 0.87 2.27 2.901(6) 128.9 .
